data_1006181
loop_
_publ_author_name
'Rial, C'
'Moran, E'
'Alario-Franco, M A'
'Amador, U'
'Martinez, J L'
'Rodriguez-Carvajal, J'
'Andersen, N H'

_publ_section_title
;
Effects of extra oxygen on the structure and superconductivity of La2-x
Cax Cu O4+y prepared by chemical oxidation
;
_journal_coden_ASTM PHYCE6
_journal_name_full 'Physica C (Amsterdam) (152,1988-)'
_journal_page_first 277
_journal_page_last 293
_journal_paper_doi 10.1016/S0921-4534(98)00005-7
_journal_volume 297
_journal_year 1998
_chemical_formula_structural '(La1.9 Ca0.1) Cu O4'
_chemical_formula_sum 'Ca0.1 Cu La1.9 O4'
_chemical_name_systematic
;
Lanthanum calcium copper oxide (1.9/0.1/1/4)
;
_space_group_IT_number 64
_symmetry_cell_setting orthorhombic
_symmetry_Int_Tables_number 64
_symmetry_space_group_name_Hall '-B 2ab 2'
_symmetry_space_group_name_H-M 'B m a b'
_cell_angle_alpha 90
_cell_angle_beta 90
_cell_angle_gamma 90
_cell_formula_units_Z 4
_cell_length_a 5.3239(2)
_cell_length_b 5.3709(2)
_cell_length_c 13.1446(6)
_cell_volume 375.9
_refine_ls_R_factor_all 0.038
_cod_original_formula_sum 'Ca.1 Cu La1.9 O4'
_cod_database_code 1006181

loop_
_symmetry_equiv_pos_as_xyz
x,y,z
x,-y,-z
x,1/2+y,1/2-z
x,1/2-y,1/2+z
-x,-y,-z
-x,y,z
-x,1/2-y,1/2+z
-x,1/2+y,1/2-z
1/2+x,y,1/2+z
1/2+x,-y,1/2-z
1/2+x,1/2+y,-z
1/2+x,1/2-y,z
1/2-x,-y,1/2-z
1/2-x,y,1/2+z
1/2-x,1/2-y,z
1/2-x,1/2+y,-z

loop_
_atom_site_label
_atom_site_type_symbol
_atom_site_symmetry_multiplicity
_atom_site_Wyckoff_symbol
_atom_site_fract_x
_atom_site_fract_y
_atom_site_fract_z
_atom_site_occupancy
_atom_site_attached_hydrogens
_atom_site_calc_flag
La1 La3+ 8 f 0. 0.0062(6) 0.3612(1) 0.95 0 d
Ca1 Ca2+ 8 f 0. 0.0062(6) 0.3612(1) 0.05 0 d
Cu1 Cu2+ 4 a 0. 0. 0. 1. 0 d
O1 O2- 8 e 0.25 0.25 0.0070(3) 1.010(5) 0 d
O2 O2- 8 f 0. -0.0293(7) 0.1821(3) 0.995(10) 0 d

loop_
_atom_type_symbol
_atom_type_oxidation_number
La3+ 3.000
Ca2+ 2.000
Cu2+ 2.120
O2- -2.000
